data_1515966
loop_
_publ_author_name
'Colombo, Valentina'
'Galli, Simona'
'Choi, Hye Jin'
'Han, Ggoch Ddeul'
'Maspero, Angelo'
'Palmisano, Giovanni'
'Masciocchi, Norberto'
'Long, Jeffrey R.'

_publ_section_title
;
 High thermal and chemical stability in pyrazolate-bridged metal--organic
 frameworks with exposed metal sites
;
_journal_issue 7
_journal_name_full 'Chemical Science'
_journal_page_first 1311
_journal_paper_doi 10.1039/c1sc00136a
_journal_volume 2
_journal_year 2011
_chemical_compound_source synthesis
_chemical_formula_structural 'Ni3 (C15 H9 N6)2 (C1 H4 O)3 (H2 O)10'
_chemical_formula_sum 'C33 H50 N12 Ni3 O13'
_chemical_formula_weight 998.9
_chemical_name_systematic
;
?
;
_space_group_crystal_system cubic
_space_group_IT_number 221
_space_group_name_H-M_alt 'P m -3 m'
_symmetry_space_group_name_Hall '-P 4 2 3'
_symmetry_space_group_name_H-M 'P m -3 m'
_cell_angle_alpha 90
_cell_angle_beta 90
_cell_angle_gamma 90
_cell_formula_units_Z 4
_cell_length_a 18.54898(83)
_cell_length_b 18.54898(83)
_cell_length_c 18.54898(83)
_cell_measurement_temperature 298(2)
_cell_volume 6382.0(5)
_computing_cell_refinement 'Bruker TOPAS-R'
_computing_data_collection 'Bruker D8 Command'
_computing_structure_refinement 'Bruker TOPAS-R'
_computing_structure_solution 'Bruker TOPAS-R'
_diffrn_ambient_temperature 298(2)
_diffrn_detector_type 'Bruker Lynxeye position linear PSD'
_diffrn_measurement_device_type 'Bruker AXS D8 Advance'
_diffrn_radiation_monochromator 'Nickel filter'
_diffrn_radiation_wavelength 'CuK\a~1~ 1.54056 CuK\a~2~ 1.54439'
_diffrn_source_target Cu
_diffrn_source_type 'sealed X-ray tube'
_exptl_crystal_density_diffrn 1.00
_exptl_crystal_density_method 'not measured'
_exptl_crystal_F_000 2080
_pd_char_colour yellow
_pd_instr_location ' ?'
_pd_meas_2theta_range_inc 0.02
_pd_meas_2theta_range_max 105
_pd_meas_2theta_range_min 5
_pd_meas_number_of_points 5001
_pd_meas_scan_method step
_pd_proc_2theta_range_inc 0.02
_pd_proc_2theta_range_max 105
_pd_proc_2theta_range_min 5
_pd_proc_ls_background_function 'Chebychev polynomial'
_pd_proc_ls_profile_function 'fundamental parameters approach'
_pd_proc_ls_prof_R_factor 0.042
_pd_proc_ls_prof_wR_expected 0.003
_pd_proc_ls_prof_wR_factor 0.068
_pd_spec_mounting
;
packed powder pellet
;
_pd_spec_mount_mode reflection
_pd_spec_shape flat_sheet
_pd_spec_size_axial 15
_pd_spec_size_equat 14
_pd_spec_size_thick 0.15
_refine_ls_extinction_method none
_refine_ls_matrix_type fullcycle
_refine_ls_number_parameters 11
_refine_ls_shift/su_max .01
_refine_ls_structure_factor_coef Inet
_refine_ls_weighting_details 'w = 1/[Y~i~]'
_refine_ls_weighting_scheme calc
_cod_data_source_file c1sc00136a1.cif
_cod_data_source_block
;
;
_cod_depositor_comments
;
The following automatic conversions were performed:

'_refine_ls_weighting_scheme' value '1/[Y~i~]' was changed to 'calc'.
New tag '_refine_ls_weighting_details' was created. The value of the
new tag was set to 'w = 1/[Y~i~]'.

Automatic conversion script
Id: cif_fix_values 3143 2015-03-26 13:38:13Z robertas 
;
_cod_original_cell_volume 6382.05(85)
_cod_original_formula_sum 'C33 H50 Ni3 N12 O13'
_cod_database_code 1515966

loop_
_symmetry_equiv_pos_as_xyz
'-x, -y, -z'
'-x, -y, z'
'-x, -z, -y'
'-x, -z, y'
'-x, z, -y'
'-x, z, y'
'-x, y, -z'
'-x, y, z'
'-y, -x, -z'
'-y, -x, z'
'-y, -z, -x'
'-y, -z, x'
'-y, z, -x'
'-y, z, x'
'-y, x, -z'
'-y, x, z'
'-z, -x, -y'
'-z, -x, y'
'-z, -y, -x'
'-z, -y, x'
'-z, y, -x'
'-z, y, x'
'-z, x, -y'
'-z, x, y'
'z, -x, -y'
'z, -x, y'
'z, -y, -x'
'z, -y, x'
'z, y, -x'
'z, y, x'
'z, x, -y'
'z, x, y'
'y, -x, -z'
'y, -x, z'
'y, -z, -x'
'y, -z, x'
'y, z, -x'
'y, z, x'
'y, x, -z'
'y, x, z'
'x, -y, -z'
'x, -y, z'
'x, -z, -y'
'x, -z, y'
'x, z, -y'
'x, z, y'
'x, y, -z'
'x, y, z'

loop_
_atom_site_label
_atom_site_type_symbol
_atom_site_symmetry_multiplicity
_atom_site_fract_x
_atom_site_fract_y
_atom_site_fract_z
_atom_site_occupancy
_atom_site_B_iso_or_equiv
Ni Ni 12 0 0.38115(24) 0.5 1 1.77(16)
O1 O 12 0 0.5 0.735 1 4.769918
C1 C 24 0.310512 0.2200554 0.310512 1 4.769918
C2 C 48 0.337667 0.2465495 0.2458886 0.5 4.769918
H2 H 48 0.381834 0.228442 0.2273294 0.5 4.769918
C3 C 24 0.3495977 0.1647798 0.3495977 1 4.769918
C4 C 48 0.4130889 0.1343063 0.3292025 1 4.769918
H4 H 48 0.4396181 0.1454974 0.2868467 1 4.769918
N1 N 48 0.4319335 0.08499914 0.3800888 1 4.769918

loop_
_atom_type_symbol
_atom_type_description
_atom_type_scat_source
C C 'International Tables for Crystallography (Vol. IV)'
H H 'International Tables for Crystallography (Vol. IV)'
Ni Ni 'International Tables for Crystallography (Vol. IV)'
N N 'International Tables for Crystallography (Vol. IV)'
O O 'International Tables for Crystallography (Vol. IV)'

loop_
_diffrn_radiation_type
'Cu K\a'
